data_1557639
loop_
_publ_author_name
'Gao, Wen-Chao'
'Tian, Jun'
'Shang, Yu-Zhu'
'Jiang, Xuefeng'

_publ_section_title
;
 Steric and stereoscopic disulfide construction for cross-linkage via
 N-dithiophthalimides
;
_journal_issue 15
_journal_name_full 'Chemical Science'
_journal_page_first 3903
_journal_page_last 3908
_journal_paper_doi 10.1039/D0SC01060J
_journal_volume 11
_journal_year 2020
_chemical_formula_moiety 'C18 H15 O3 S2'
_chemical_formula_sum 'C18 H15 O3 S2'
_chemical_formula_weight 343.42
_space_group_crystal_system triclinic
_space_group_IT_number 2
_space_group_name_Hall '-P 1'
_space_group_name_H-M_alt 'P -1'
_atom_sites_solution_hydrogens geom
_atom_sites_solution_primary dual
_audit_creation_date 2019-05-14
_audit_creation_method
;
Olex2 1.2
(compiled 2018.05.29 svn.r3508 for OlexSys, GUI svn.r5506)
;
_audit_update_record
;
2020-01-07 deposited with the CCDC.	2020-03-20 downloaded from the CCDC.
;
_cell_angle_alpha 99.463(2)
_cell_angle_beta 113.869(3)
_cell_angle_gamma 105.929(3)
_cell_formula_units_Z 2
_cell_length_a 9.2340(3)
_cell_length_b 9.7230(3)
_cell_length_c 10.6174(3)
_cell_measurement_reflns_used 12649
_cell_measurement_temperature 100.00(10)
_cell_measurement_theta_max 74.0410
_cell_measurement_theta_min 4.7740
_cell_volume 796.06(5)
_computing_cell_refinement 'CrysAlisPro 1.171.39.32a (Rigaku OD, 2017)'
_computing_data_collection 'CrysAlisPro 1.171.39.32a (Rigaku OD, 2017)'
_computing_data_reduction 'CrysAlisPro 1.171.39.32a (Rigaku OD, 2017)'
_computing_molecular_graphics 'Olex2 (Dolomanov et al., 2009)'
_computing_publication_material 'Olex2 (Dolomanov et al., 2009)'
_computing_structure_refinement 'ShelXL (Sheldrick, 2015)'
_computing_structure_solution 'ShelXT (Sheldrick, 2015)'
_diffrn_ambient_environment N~2~
_diffrn_ambient_temperature 100.00(10)
_diffrn_detector 'CCD plate'
_diffrn_measured_fraction_theta_full 0.984
_diffrn_measured_fraction_theta_max 0.964
_diffrn_measurement_details
;
List of Runs (angles in degrees, time in seconds):

  # Type    Start    End  Width  t~exp~   \w     \q     \k     \f   Frames
#--------------------------------------------------------------------------
  1  \w    -88.00 -51.00   1.00    1.00    --    0.00 -38.00 120.00   37
  2  \w    -28.00  24.00   1.00    1.00    --    0.00 -19.00-120.00   52
  3  \w    -23.00  12.00   1.00    1.00    --    0.00  57.00   0.00   35
  4  \w     13.00  44.00   1.00    1.00    --    0.00  77.00 120.00   31
  5  \w     48.00  88.00   1.00    1.00    --    0.00  77.00  30.00   40
  6  \w    -20.00  36.00   1.00    1.00    --    0.00  57.00 -30.00   56
  7  \w    -62.00 -32.00   1.00    1.00    --    0.00 -19.00-120.00   30
  8  \w    -22.00  19.00   1.00    1.00    --    0.00  57.00-150.00   41
  9  \w     49.00  88.00   1.00    1.00    --    0.00  57.00 -30.00   39
 10  \w    -12.00  19.00   1.00    1.00    --    0.00 -38.00 120.00   31
 11  \w    -31.00  -2.00   1.00    1.00    --    0.00 -57.00 -60.00   29
 12  \w    -30.00  22.00   1.00    1.00    --    0.00  77.00  30.00   52
 13  \w     35.00  85.00   1.00    1.00    --    0.00  57.00   0.00   50
 14  \w     33.00  88.00   1.00    1.00    --    0.00  57.00-150.00   55
 15  \w    -27.00   0.00   1.00    1.00    --    0.00  77.00 120.00   27
 16  \w     65.00  97.00   1.00    1.00    --   95.80  77.00 -60.00   32
 17  \w     58.00 128.00   1.00    1.00    --   95.80 -82.00 -60.00   70
 18  \w    119.00 185.00   1.00    1.00    --   95.80  45.00 150.00   66
 19  \w    127.00 185.00   1.00    1.00    --   95.80  77.00   0.00   58
 20  \w     66.00  92.00   1.00    1.00    --   95.80  77.00   0.00   26
 21  \w     76.00 109.00   1.00    1.00    --   95.80  45.00 150.00   33
 22  \w     69.00 184.00   1.00    1.00    --   95.80  65.00-140.62  115
 23  \w     65.00  90.00   1.00    1.00    --   95.80  77.00  30.00   25
 24  \w    103.00 129.00   1.00    1.00    --   95.80  77.00  30.00   26
 25  \w     63.00  99.00   1.00    1.00    --   95.80  82.00 120.00   36
 26  \w     63.00  88.00   1.00    1.00    --   95.80  82.00 150.00   25
 27  \w     12.00  38.00   1.00    1.00    --   95.80 -61.00-180.00   26
 28  \w     67.00 118.00   1.00    1.00    --   95.80 -61.00-180.00   51
 29  \w     77.00 159.00   1.00    1.00    --   95.80  45.00 -60.00   82
 30  \w     71.00  97.00   1.00    1.00    --   95.80  61.00  60.00   26
 31  \w    109.00 184.00   1.00    1.00    --   95.80  82.00-180.00   75
 32  \w     71.00 105.00   1.00    1.00    --   95.80  61.00  30.00   34
 33  \w     64.00  89.00   1.00    1.00    --   95.80  82.00-180.00   25
 34  \w    159.00 185.00   1.00    1.00    --   95.80  77.00  60.00   26
 35  \w    119.00 184.00   1.00    1.00    --   95.80  82.00  90.00   65
 36  \w     65.00  91.00   1.00    1.00    --   95.80  77.00  60.00   26
 37  \w    114.00 183.00   1.00    1.00    --   95.80  82.00 -90.00   69
 38  \w     64.00  90.00   1.00    1.00    --   95.80  82.00  90.00   26
 39  \w    127.00 185.00   1.00    1.00    --   95.80  61.00 -30.00   58
 40  \w     76.00 102.00   1.00    1.00    --   95.80  61.00   0.00   26
 41  \w     63.00  88.00   1.00    1.00    --   95.80  82.00-150.00   25
 42  \w     71.00  97.00   1.00    1.00    --   95.80  61.00 -30.00   26
 43  \w    124.00 161.00   1.00    1.00    --   95.80  77.00-120.00   37
 44  \w     63.00  98.00   1.00    1.00    --   95.80  82.00-120.00   35
 45  \w     66.00  92.00   1.00    1.00    --   95.80  77.00 -90.00   26
 46  \w     51.00 126.00   1.00    1.00    --   95.80 -82.00  30.00   75
 47  \w     65.00  90.00   1.00    1.00    --   95.80  77.00-120.00   25
 48  \w     65.00  90.00   1.00    1.00    --   95.80  77.00  90.00   25
 49  \w     47.00 123.00   1.00    1.00    --   95.80 -82.00-150.00   76
 50  \w    150.00 185.00   1.00    1.00    --   95.80  82.00 -60.00   35
 51  \w     71.00  97.00   1.00    1.00    --   95.80  61.00 120.00   26
 52  \w    154.00 179.00   1.00    1.00    --   95.80  61.00 120.00   25
 53  \w     65.00  94.00   1.00    1.00    --   95.80  77.00-180.00   29
 54  \w     80.00 151.00   1.00    1.00    --   95.80  45.00   0.00   71
 55  \w     76.00 156.00   1.00    1.00    --   95.80  45.00  90.00   80
 56  \w     75.00 102.00   1.00    1.00    --   95.80  45.00 120.00   27
 57  \w    119.00 183.00   1.00    1.00    --   95.80  61.00  60.00   64
 58  \w     76.00 105.00   1.00    1.00    --   95.80  45.00-180.00   29
 59  \w     65.00  91.00   1.00    1.00    --   95.80  77.00 -30.00   26
 60  \w     51.00  77.00   1.00    1.00    --   95.80 -77.00  90.00   26
 61  \w     89.00 115.00   1.00    1.00    --   95.80 -77.00  90.00   26
 62  \w     68.00  93.00   1.00    1.00    --   95.80  82.00 -60.00   25
 63  \w     64.00  99.00   1.00    1.00    --   95.80  82.00 -90.00   35
 64  \w     63.00  89.00   1.00    1.00    --   95.80  82.00  60.00   26
 65  \w    139.00 171.00   1.00    1.00    --   95.80  38.00-152.35   32
 66  \w     76.00 112.00   1.00    1.00    --   95.80  38.00-152.35   36
;
_diffrn_measurement_device 'four-circle diffractometer'
_diffrn_measurement_device_type 'XtaLAB AFC12 (RINC): Kappa dual home/near'
_diffrn_measurement_method '\w scans'
_diffrn_orient_matrix_type 'CrysAlisPro convention (1999,Acta A55,543-557)'
_diffrn_orient_matrix_UB_11 -0.1780703000
_diffrn_orient_matrix_UB_12 -0.0253908000
_diffrn_orient_matrix_UB_13 -0.0123982000
_diffrn_orient_matrix_UB_21 0.0778394000
_diffrn_orient_matrix_UB_22 0.0377691000
_diffrn_orient_matrix_UB_23 0.1659467000
_diffrn_orient_matrix_UB_31 0.0326283000
_diffrn_orient_matrix_UB_32 0.1674292000
_diffrn_orient_matrix_UB_33 0.0149213000
_diffrn_radiation_monochromator graphite
_diffrn_radiation_probe x-ray
_diffrn_radiation_type CuK\a
_diffrn_radiation_wavelength 1.54184
_diffrn_reflns_av_R_equivalents 0.0532
_diffrn_reflns_av_unetI/netI 0.0288
_diffrn_reflns_Laue_measured_fraction_full 0.984
_diffrn_reflns_Laue_measured_fraction_max 0.964
_diffrn_reflns_limit_h_max 11
_diffrn_reflns_limit_h_min -11
_diffrn_reflns_limit_k_max 11
_diffrn_reflns_limit_k_min -11
_diffrn_reflns_limit_l_max 13
_diffrn_reflns_limit_l_min -13
_diffrn_reflns_number 15559
_diffrn_reflns_point_group_measured_fraction_full 0.984
_diffrn_reflns_point_group_measured_fraction_max 0.964
_diffrn_reflns_theta_full 67.684
_diffrn_reflns_theta_max 74.516
_diffrn_reflns_theta_min 4.796
_diffrn_source 'fine-focus sealed X-ray tube'
_diffrn_source_type 'Enhance (Cu) X-ray Source'
_exptl_absorpt_coefficient_mu 3.135
_exptl_absorpt_correction_T_max 1.00000
_exptl_absorpt_correction_T_min 0.18952
_exptl_absorpt_correction_type multi-scan
_exptl_absorpt_process_details
;
CrysAlisPro 1.171.39.32a (Rigaku Oxford Diffraction, 2017)
Empirical absorption correction using spherical harmonics,
 implemented in SCALE3 ABSPACK scaling algorithm.
;
_exptl_crystal_colour 'clear light colourless'
_exptl_crystal_colour_lustre clear
_exptl_crystal_colour_modifier light
_exptl_crystal_colour_primary colourless
_exptl_crystal_density_diffrn 1.433
_exptl_crystal_description block
_exptl_crystal_F_000 358
_exptl_crystal_size_max 0.38
_exptl_crystal_size_mid 0.26
_exptl_crystal_size_min 0.22
_refine_diff_density_max 0.822
_refine_diff_density_min -0.710
_refine_diff_density_rms 0.070
_refine_ls_extinction_method none
_refine_ls_goodness_of_fit_ref 1.037
_refine_ls_hydrogen_treatment constr
_refine_ls_matrix_type full
_refine_ls_number_parameters 210
_refine_ls_number_reflns 3149
_refine_ls_number_restraints 0
_refine_ls_restrained_S_all 1.037
_refine_ls_R_factor_all 0.0402
_refine_ls_R_factor_gt 0.0396
_refine_ls_shift/su_max 0.001
_refine_ls_shift/su_mean 0.000
_refine_ls_structure_factor_coef Fsqd
_refine_ls_weighting_details 'w=1/[\s^2^(Fo^2^)+(0.0642P)^2^+0.6090P] where P=(Fo^2^+2Fc^2^)/3'
_refine_ls_weighting_scheme calc
_refine_ls_wR_factor_gt 0.1062
_refine_ls_wR_factor_ref 0.1067
_reflns_Friedel_coverage 0.000
_reflns_number_gt 3063
_reflns_number_total 3149
_reflns_threshold_expression 'I > 2\s(I)'
_cod_data_source_file d0sc01060j2.cif
_cod_data_source_block exp_821
_cod_depositor_comments
;Adding full bibliography for 1557638--1557640.cif.

 Adding full bibliography for 1557638--1557640.cif.
;
_cod_database_code 1557639
_shelx_shelxl_version_number 2016/6
_shelx_space_group_comment
;
The symmetry employed for this shelxl refinement is uniquely defined
by the following loop, which should always be used as a source of
symmetry information in preference to the above space-group names.
They are only intended as comments.
;
_reflns_odcompleteness_completeness 99.61
_reflns_odcompleteness_iscentric 1
_reflns_odcompleteness_theta 66.97
_olex2_refinement_description
;
1. Fixed Uiso
 At 1.2 times of:
  All C(H) groups
 At 1.5 times of:
  All C(H,H,H) groups
2.a Aromatic/amide H refined with riding coordinates:
 C1(H1), C2(H2), C4(H4), C5(H5), C9(H9), C10(H10), C11(H11), C12(H12), C14(H14)
2.b Idealised Me refined as rotating group:
 C7(H7A,H7B,H7C), C18(H18A,H18B,H18C)
;
_olex2_submission_special_instructions 'No special instructions were received'
_oxdiff_exptl_absorpt_empirical_details
;
Empirical correction (ABSPACK) includes:
- Absorption correction using spherical harmonics
- Frame scaling
;
_oxdiff_exptl_absorpt_empirical_full_max 3.208
_oxdiff_exptl_absorpt_empirical_full_min 0.410

loop_
_space_group_symop_operation_xyz
'x, y, z'
'-x, -y, -z'

loop_
_atom_site_label
_atom_site_type_symbol
_atom_site_fract_x
_atom_site_fract_y
_atom_site_fract_z
_atom_site_U_iso_or_equiv
_atom_site_adp_type
_atom_site_occupancy
_atom_site_site_symmetry_order
_atom_site_calc_flag
_atom_site_refinement_flags_posn
_atom_site_refinement_flags_adp
_atom_site_refinement_flags_occupancy
_atom_site_disorder_assembly
_atom_site_disorder_group
S1 S 0.31556(5) 0.92963(5) 0.61222(4) 0.01752(14) Uani 1 1 d . . . . .
S2 S 0.32152(5) 0.85477(5) 0.78206(4) 0.01515(14) Uani 1 1 d . . . . .
O1 O 0.42274(18) 0.57341(15) 0.69055(14) 0.0218(3) Uani 1 1 d . . . . .
O2 O 0.67716(17) 0.74847(16) 1.04958(14) 0.0225(3) Uani 1 1 d . . . . .
O3 O 0.41251(17) 0.73100(15) 1.00725(14) 0.0221(3) Uani 1 1 d . . . . .
C1 C 0.0903(2) 0.6404(2) 0.4261(2) 0.0185(4) Uani 1 1 d . . . . .
H1 H 0.031461 0.641401 0.479385 0.022 Uiso 1 1 calc R . . . .
C2 C 0.0316(2) 0.5168(2) 0.3076(2) 0.0195(4) Uani 1 1 d . . . . .
H2 H -0.067105 0.435323 0.281953 0.023 Uiso 1 1 calc R . . . .
C3 C 0.1176(2) 0.5117(2) 0.22551(19) 0.0190(4) Uani 1 1 d . . . . .
C4 C 0.2644(2) 0.6353(2) 0.26581(19) 0.0209(4) Uani 1 1 d . . . . .
H4 H 0.322989 0.634457 0.212352 0.025 Uiso 1 1 calc R . . . .
C5 C 0.3252(2) 0.7606(2) 0.38511(19) 0.0197(4) Uani 1 1 d . . . . .
H5 H 0.423975 0.842186 0.411000 0.024 Uiso 1 1 calc R . . . .
C6 C 0.2378(2) 0.7635(2) 0.46545(18) 0.0160(3) Uani 1 1 d . . . . .
C7 C 0.0508(3) 0.3753(2) 0.0979(2) 0.0252(4) Uani 1 1 d . . . . .
H7A H 0.051426 0.288909 0.130435 0.038 Uiso 1 1 calc GR . . . .
H7B H 0.122263 0.391159 0.052311 0.038 Uiso 1 1 calc GR . . . .
H7C H -0.064004 0.358793 0.029576 0.038 Uiso 1 1 calc GR . . . .
C8 C 0.6549(2) 0.7752(2) 0.70271(18) 0.0154(3) Uani 1 1 d . . . . .
C9 C 0.6925(2) 0.7116(2) 0.59761(18) 0.0184(4) Uani 1 1 d . . . . .
H9 H 0.627974 0.612520 0.537517 0.022 Uiso 1 1 calc R . . . .
C10 C 0.8290(2) 0.8009(2) 0.58587(19) 0.0213(4) Uani 1 1 d . . . . .
H10 H 0.856404 0.761794 0.516391 0.026 Uiso 1 1 calc R . . . .
C11 C 0.9256(2) 0.9491(2) 0.6774(2) 0.0222(4) Uani 1 1 d . . . . .
H11 H 1.017487 1.006924 0.668603 0.027 Uiso 1 1 calc R . . . .
C12 C 0.8873(2) 1.0120(2) 0.7818(2) 0.0190(4) Uani 1 1 d . . . . .
H12 H 0.952201 1.110885 0.842248 0.023 Uiso 1 1 calc R . . . .
C13 C 0.7496(2) 0.9234(2) 0.79325(18) 0.0149(3) Uani 1 1 d . . . . .
C14 C 0.6846(2) 0.9673(2) 0.89696(18) 0.0158(3) Uani 1 1 d . . . . .
H14 H 0.729865 1.058618 0.969306 0.019 Uiso 1 1 calc R . . . .
C15 C 0.5258(2) 0.82668(19) 0.85619(18) 0.0144(3) Uani 1 1 d . . . . .
C16 C 0.5204(2) 0.7028(2) 0.73805(18) 0.0156(3) Uani 1 1 d . . . . .
C17 C 0.5297(2) 0.76519(19) 0.97971(18) 0.0158(3) Uani 1 1 d . . . . .
C18 C 0.6906(3) 0.6840(3) 1.1660(2) 0.0296(5) Uani 1 1 d . . . . .
H18A H 0.600007 0.586906 1.127830 0.044 Uiso 1 1 calc GR . . . .
H18B H 0.681788 0.749037 1.238673 0.044 Uiso 1 1 calc GR . . . .
H18C H 0.798962 0.673362 1.208284 0.044 Uiso 1 1 calc GR . . . .

loop_
_atom_site_aniso_label
_atom_site_aniso_U_11
_atom_site_aniso_U_22
_atom_site_aniso_U_33
_atom_site_aniso_U_23
_atom_site_aniso_U_13
_atom_site_aniso_U_12
S1 0.0207(2) 0.0144(2) 0.0170(2) 0.00555(16) 0.00963(18) 0.00462(17)
S2 0.0152(2) 0.0159(2) 0.0149(2) 0.00371(16) 0.00906(17) 0.00425(17)
O1 0.0271(7) 0.0140(7) 0.0207(6) 0.0004(5) 0.0132(6) 0.0029(5)
O2 0.0253(7) 0.0276(7) 0.0193(6) 0.0114(5) 0.0115(6) 0.0128(6)
O3 0.0249(7) 0.0242(7) 0.0211(6) 0.0090(5) 0.0151(6) 0.0072(5)
C1 0.0168(8) 0.0213(9) 0.0201(8) 0.0073(7) 0.0110(7) 0.0066(7)
C2 0.0169(8) 0.0185(9) 0.0199(9) 0.0058(7) 0.0081(7) 0.0031(7)
C3 0.0213(9) 0.0209(9) 0.0135(8) 0.0063(7) 0.0055(7) 0.0097(7)
C4 0.0197(9) 0.0289(10) 0.0157(8) 0.0068(7) 0.0104(7) 0.0086(8)
C5 0.0166(8) 0.0220(9) 0.0184(8) 0.0063(7) 0.0094(7) 0.0029(7)
C6 0.0163(8) 0.0182(9) 0.0129(7) 0.0060(6) 0.0063(7) 0.0058(7)
C7 0.0284(10) 0.0246(10) 0.0174(9) 0.0025(7) 0.0072(8) 0.0106(8)
C8 0.0167(8) 0.0175(9) 0.0131(8) 0.0044(6) 0.0074(7) 0.0078(7)
C9 0.0230(9) 0.0204(9) 0.0134(8) 0.0035(7) 0.0087(7) 0.0113(7)
C10 0.0250(9) 0.0322(11) 0.0166(8) 0.0093(8) 0.0140(7) 0.0176(8)
C11 0.0194(9) 0.0294(10) 0.0238(9) 0.0105(8) 0.0148(8) 0.0094(8)
C12 0.0171(8) 0.0204(9) 0.0195(8) 0.0055(7) 0.0095(7) 0.0062(7)
C13 0.0144(8) 0.0184(9) 0.0125(7) 0.0039(6) 0.0064(6) 0.0077(7)
C14 0.0158(8) 0.0139(8) 0.0160(8) 0.0006(6) 0.0100(7) 0.0017(6)
C15 0.0154(8) 0.0139(8) 0.0139(8) 0.0029(6) 0.0083(6) 0.0044(6)
C16 0.0184(8) 0.0166(9) 0.0118(7) 0.0027(6) 0.0070(7) 0.0076(7)
C17 0.0193(8) 0.0123(8) 0.0137(8) 0.0004(6) 0.0085(7) 0.0041(7)
C18 0.0365(11) 0.0331(12) 0.0198(9) 0.0143(8) 0.0103(9) 0.0152(9)

loop_
_atom_type_symbol
_atom_type_description
_atom_type_scat_dispersion_real
_atom_type_scat_dispersion_imag
_atom_type_scat_source
C C 0.0181 0.0091 'International Tables Vol C Tables 4.2.6.8 and 6.1.1.4'
H H 0.0000 0.0000 'International Tables Vol C Tables 4.2.6.8 and 6.1.1.4'
O O 0.0492 0.0322 'International Tables Vol C Tables 4.2.6.8 and 6.1.1.4'
S S 0.3331 0.5567 'International Tables Vol C Tables 4.2.6.8 and 6.1.1.4'

loop_
_geom_angle_atom_site_label_1
_geom_angle_atom_site_label_2
_geom_angle_atom_site_label_3
_geom_angle
_geom_angle_site_symmetry_1
_geom_angle_site_symmetry_3
_geom_angle_publ_flag
C6 S1 S2 105.01(6) . . ?
C15 S2 S1 103.59(6) . . ?
C17 O2 C18 115.04(15) . . ?
C2 C1 H1 120.1 . . ?
C2 C1 C6 119.83(17) . . ?
C6 C1 H1 120.1 . . ?
C1 C2 H2 119.3 . . ?
C1 C2 C3 121.47(17) . . ?
C3 C2 H2 119.3 . . ?
C2 C3 C7 120.07(18) . . ?
C4 C3 C2 118.10(17) . . ?
C4 C3 C7 121.84(17) . . ?
C3 C4 H4 119.5 . . ?
C3 C4 C5 121.08(17) . . ?
C5 C4 H4 119.5 . . ?
C4 C5 H5 120.0 . . ?
C6 C5 C4 119.95(17) . . ?
C6 C5 H5 120.0 . . ?
C1 C6 S1 122.17(14) . . ?
C5 C6 S1 118.21(14) . . ?
C5 C6 C1 119.58(17) . . ?
C3 C7 H7A 109.5 . . ?
C3 C7 H7B 109.5 . . ?
C3 C7 H7C 109.5 . . ?
H7A C7 H7B 109.5 . . ?
H7A C7 H7C 109.5 . . ?
H7B C7 H7C 109.5 . . ?
C9 C8 C16 127.87(16) . . ?
C13 C8 C9 121.91(17) . . ?
C13 C8 C16 110.21(15) . . ?
C8 C9 H9 121.1 . . ?
C10 C9 C8 117.80(17) . . ?
C10 C9 H9 121.1 . . ?
C9 C10 H10 119.7 . . ?
C9 C10 C11 120.56(17) . . ?
C11 C10 H10 119.7 . . ?
C10 C11 H11 119.3 . . ?
C12 C11 C10 121.36(18) . . ?
C12 C11 H11 119.3 . . ?
C11 C12 H12 120.8 . . ?
C13 C12 C11 118.34(17) . . ?
C13 C12 H12 120.8 . . ?
C8 C13 C14 112.38(15) . . ?
C12 C13 C8 120.02(16) . . ?
C12 C13 C14 127.60(16) . . ?
C13 C14 H14 127.7 . . ?
C13 C14 C15 104.68(13) . . ?
C15 C14 H14 127.7 . . ?
C14 C15 S2 114.40(12) . . ?
C14 C15 C16 105.29(13) . . ?
C16 C15 S2 109.03(11) . . ?
C17 C15 S2 104.42(11) . . ?
C17 C15 C14 115.33(14) . . ?
C17 C15 C16 108.19(14) . . ?
O1 C16 C8 129.08(16) . . ?
O1 C16 C15 123.86(16) . . ?
C8 C16 C15 107.05(14) . . ?
O2 C17 C15 110.76(14) . . ?
O3 C17 O2 124.66(16) . . ?
O3 C17 C15 124.53(16) . . ?
O2 C18 H18A 109.5 . . ?
O2 C18 H18B 109.5 . . ?
O2 C18 H18C 109.5 . . ?
H18A C18 H18B 109.5 . . ?
H18A C18 H18C 109.5 . . ?
H18B C18 H18C 109.5 . . ?

loop_
_geom_bond_atom_site_label_1
_geom_bond_atom_site_label_2
_geom_bond_distance
_geom_bond_site_symmetry_2
_geom_bond_publ_flag
S1 S2 2.0391(6) . ?
S1 C6 1.7841(18) . ?
S2 C15 1.8452(18) . ?
O1 C16 1.205(2) . ?
O2 C17 1.332(2) . ?
O2 C18 1.452(2) . ?
O3 C17 1.207(2) . ?
C1 H1 0.9300 . ?
C1 C2 1.384(3) . ?
C1 C6 1.394(3) . ?
C2 H2 0.9300 . ?
C2 C3 1.400(3) . ?
C3 C4 1.390(3) . ?
C3 C7 1.503(3) . ?
C4 H4 0.9300 . ?
C4 C5 1.395(3) . ?
C5 H5 0.9300 . ?
C5 C6 1.393(3) . ?
C7 H7A 0.9600 . ?
C7 H7B 0.9600 . ?
C7 H7C 0.9600 . ?
C8 C9 1.397(2) . ?
C8 C13 1.392(2) . ?
C8 C16 1.471(2) . ?
C9 H9 0.9300 . ?
C9 C10 1.386(3) . ?
C10 H10 0.9300 . ?
C10 C11 1.396(3) . ?
C11 H11 0.9300 . ?
C11 C12 1.393(3) . ?
C12 H12 0.9300 . ?
C12 C13 1.390(2) . ?
C13 C14 1.509(2) . ?
C14 H14 0.9300 . ?
C14 C15 1.549(2) . ?
C15 C16 1.564(2) . ?
C15 C17 1.520(2) . ?
C18 H18A 0.9600 . ?
C18 H18B 0.9600 . ?
C18 H18C 0.9600 . ?
